data_4112212
loop_
_publ_author_name
'Kazuki Sada'
'Katsunari Inoue'
'Tomoyuki Tanaka'
'Akira Tanaka'
'Attila Epergyes'
'Sadamu Nagahama'
'Akikazu Matsumoto'
'Mikiji Miyata'

_publ_section_title
;
 Organic Layered Crystals with Adjustable Interlayer Distances of
 1-Naphthylmethylammoniumn-Alkanoates and Isomerism of Hydrogen-Bond
 Networks by Steric Dimension
;
_journal_name_full 'Journal of the American Chemical Society'
_journal_page_first 1764
_journal_page_last 1771
_journal_paper_doi 10.1021/ja038379n
_journal_volume 126
_journal_year 2004
_chemical_formula_sum 'C31 H51 N O2'
_chemical_formula_weight 469.75
_space_group_IT_number 13
_symmetry_cell_setting monoclinic
_symmetry_Int_Tables_number 13
_symmetry_space_group_name_Hall '-P 2ya'
_symmetry_space_group_name_H-M 'P 1 2/a 1'
_cell_angle_alpha 90
_cell_angle_beta 91.938(8)
_cell_angle_gamma 90
_cell_formula_units_Z 4
_cell_length_a 10.905(3)
_cell_length_b 4.837(2)
_cell_length_c 54.96(2)
_cell_measurement_reflns_used 10214
_cell_measurement_temperature 296.2
_cell_measurement_theta_max 58.6
_cell_measurement_theta_min 1.6
_cell_volume 2897.3(18)
_computing_cell_refinement PROCESS-AUTO
_computing_data_collection PROCESS-AUTO
_computing_data_reduction 'teXsan Ver. 1.10'
_computing_publication_material 'teXsan Ver. 1.10'
_computing_structure_refinement 'teXsan Ver. 1.10'
_computing_structure_solution SIR92
_diffrn_measured_fraction_theta_full 0.9560
_diffrn_measured_fraction_theta_max 0.9560
_diffrn_measurement_device_type 'Rigaku RAXIS-RAPID Imaging Plate'
_diffrn_measurement_method \w
_diffrn_radiation_type 'Cu K\a'
_diffrn_radiation_wavelength 1.5418
_diffrn_reflns_av_R_equivalents 0.087
_diffrn_reflns_limit_h_max 13
_diffrn_reflns_limit_h_min 0
_diffrn_reflns_limit_k_max 5
_diffrn_reflns_limit_k_min 0
_diffrn_reflns_limit_l_max 66
_diffrn_reflns_limit_l_min -66
_diffrn_reflns_number 20058
_diffrn_reflns_theta_full 68.21
_diffrn_reflns_theta_max 68.21
_exptl_absorpt_coefficient_mu 0.498
_exptl_absorpt_correction_T_max 0.985
_exptl_absorpt_correction_T_min 0.696
_exptl_absorpt_correction_type multi-scan
_exptl_absorpt_process_details '(Higashi, 1995)'
_exptl_crystal_colour colorless
_exptl_crystal_density_diffrn 1.077
_exptl_crystal_description platelet
_exptl_crystal_size_max 0.500
_exptl_crystal_size_mid 0.400
_exptl_crystal_size_min 0.100
_refine_diff_density_max 0.00
_refine_diff_density_min 0.00
_refine_ls_extinction_method none
_refine_ls_goodness_of_fit_ref 1.639
_refine_ls_hydrogen_treatment noref
_refine_ls_number_parameters 307
_refine_ls_number_reflns 5067
_refine_ls_R_factor_gt 0.0923
_refine_ls_shift/su_max 0.0003
_refine_ls_structure_factor_coef Fsqd
_refine_ls_weighting_details 'w = 1/[\s^2^(Fo^2^) + (0.05000(Max(Fo^2^,0) + 2Fc^2^)/3)^2^]'
_refine_ls_weighting_scheme calc
_refine_ls_wR_factor_ref 0.2936
_reflns_number_gt 2674
_reflns_number_total 5067
_reflns_threshold_expression F^2^>2.0\s(F^2^)
_cod_data_source_file ja038379nsi20030907_090628.cif
_cod_data_source_block C20
_cod_original_cell_volume 2897(1)
_cod_original_formula_sum 'C31 H51 N O2 '
_cod_database_code 4112212

loop_
_symmetry_equiv_pos_as_xyz
x,y,z
1/2+x,-y,z
-x,-y,-z
1/2-x,y,-z

loop_
_atom_site_label
_atom_site_type_symbol
_atom_site_fract_x
_atom_site_fract_y
_atom_site_fract_z
_atom_site_U_iso_or_equiv
_atom_site_adp_type
_atom_site_occupancy
_atom_site_calc_flag
O(1) O 0.2741(2) 0.0749(6) 0.34443(5) 0.0694(8) Uani 1.00 d
O(2) O 0.1178(2) 0.3410(7) 0.35251(5) 0.0735(8) Uani 1.00 d
N(1) N -0.6255(3) 0.5685(7) 0.36153(5) 0.0638(9) Uani 1.00 d
C(1) C 0.1662(3) 0.1514(8) 0.34069(6) 0.0565(10) Uani 1.00 d
C(2) C -0.5890(3) 0.3561(9) 0.42779(7) 0.064(1) Uani 1.00 d
C(3) C -0.4858(3) 0.2018(8) 0.39236(7) 0.062(1) Uani 1.00 d
C(4) C 0.0884(3) 0.005(1) 0.32140(7) 0.071(1) Uani 1.00 d
C(5) C -0.4136(3) 0.0204(10) 0.40653(8) 0.074(1) Uani 1.00 d
C(6) C 0.0187(3) 0.1937(10) 0.30435(7) 0.070(1) Uani 1.00 d
C(7) C -0.6500(3) 0.5681(8) 0.38772(7) 0.063(1) Uani 1.00 d
C(8) C -0.6749(4) 0.5209(10) 0.43984(7) 0.074(1) Uani 1.00 d
C(9) C -0.5709(3) 0.3696(8) 0.40226(7) 0.060(1) Uani 1.00 d
C(10) C -0.5147(4) 0.1735(10) 0.44215(7) 0.074(1) Uani 1.00 d
C(11) C -0.0656(4) 0.046(1) 0.28637(7) 0.075(1) Uani 1.00 d
C(12) C -0.4265(4) 0.000(1) 0.43106(8) 0.077(1) Uani 1.00 d
C(13) C -0.3095(4) 0.267(1) 0.23684(8) 0.084(1) Uani 1.00 d
C(14) C -0.1431(4) 0.231(1) 0.27020(7) 0.078(1) Uani 1.00 d
C(15) C -0.2295(4) 0.085(1) 0.25271(7) 0.081(1) Uani 1.00 d
C(16) C -0.3952(4) 0.118(1) 0.21948(8) 0.086(1) Uani 1.00 d
C(17) C -0.6131(5) 0.327(1) 0.47806(8) 0.098(2) Uani 1.00 d
C(18) C -0.5614(4) 0.142(1) 0.18644(8) 0.089(1) Uani 1.00 d
C(19) C -0.5301(5) 0.164(1) 0.46744(8) 0.092(2) Uani 1.00 d
C(20) C -0.4792(4) 0.295(1) 0.20393(7) 0.090(2) Uani 1.00 d
C(21) C -0.8151(4) 0.331(1) 0.13760(9) 0.100(2) Uani 1.00 d
C(22) C -0.6476(4) 0.313(1) 0.17059(8) 0.098(2) Uani 1.00 d
C(23) C -1.0650(5) 0.180(2) 0.08725(9) 0.107(2) Uani 1.00 d
C(24) C -0.8975(5) 0.171(1) 0.12027(9) 0.102(2) Uani 1.00 d
C(25) C -0.6863(5) 0.507(1) 0.46447(8) 0.090(2) Uani 1.00 d
C(26) C -0.7304(4) 0.157(1) 0.15326(8) 0.095(2) Uani 1.00 d
C(27) C -0.9834(5) 0.340(2) 0.10447(9) 0.108(2) Uani 1.00 d
C(28) C -1.1488(5) 0.350(2) 0.07097(10) 0.113(2) Uani 1.00 d
C(29) C -1.2333(5) 0.186(2) 0.05411(9) 0.112(2) Uani 1.00 d
C(30) C -1.3152(6) 0.355(2) 0.0378(1) 0.141(3) Uani 1.00 d
C(31) C -1.4025(7) 0.189(2) 0.0218(1) 0.162(3) Uani 1.00 d
H(1) H 0.1397 -0.1114 0.3119 0.0855 Uiso 1.00 calc
H(2) H 0.0303 -0.1104 0.3292 0.0855 Uiso 1.00 calc
H(3) H -0.0289 0.3188 0.3136 0.0871 Uiso 1.00 calc
H(4) H 0.0764 0.3011 0.2954 0.0871 Uiso 1.00 calc
H(5) H -0.0171 -0.0730 0.2762 0.0916 Uiso 1.00 calc
H(6) H -0.1192 -0.0748 0.2951 0.0916 Uiso 1.00 calc
H(7) H -0.3570 0.3844 0.2472 0.1053 Uiso 1.00 calc
H(8) H -0.2578 0.3873 0.2276 0.1053 Uiso 1.00 calc
H(9) H -0.1903 0.3493 0.2802 0.0986 Uiso 1.00 calc
H(10) H -0.0896 0.3455 0.2609 0.0986 Uiso 1.00 calc
H(11) H -0.2814 -0.0405 0.2618 0.0982 Uiso 1.00 calc
H(12) H -0.1820 -0.0369 0.2422 0.0982 Uiso 1.00 calc
H(13) H -0.3476 -0.0006 0.2090 0.1066 Uiso 1.00 calc
H(14) H -0.4452 -0.0109 0.2288 0.1066 Uiso 1.00 calc
H(15) H -0.5115 0.0259 0.1764 0.1153 Uiso 1.00 calc
H(16) H -0.6103 0.0112 0.1960 0.1153 Uiso 1.00 calc
H(17) H -0.5284 0.4066 0.2145 0.1106 Uiso 1.00 calc
H(18) H -0.4297 0.4216 0.1949 0.1106 Uiso 1.00 calc
H(19) H -0.7688 0.4606 0.1290 0.1261 Uiso 1.00 calc
H(20) H -0.8673 0.4394 0.1486 0.1261 Uiso 1.00 calc
H(21) H -0.6974 0.4292 0.1810 0.1216 Uiso 1.00 calc
H(22) H -0.5992 0.4412 0.1613 0.1216 Uiso 1.00 calc
H(23) H -1.0159 0.0602 0.0778 0.1363 Uiso 1.00 calc
H(24) H -1.1157 0.0498 0.0973 0.1363 Uiso 1.00 calc
H(25) H -0.8467 0.0578 0.1103 0.1291 Uiso 1.00 calc
H(26) H -0.9451 0.0361 0.1299 0.1291 Uiso 1.00 calc
H(27) H -0.7784 0.0286 0.1631 0.1204 Uiso 1.00 calc
H(28) H -0.6810 0.0446 0.1432 0.1204 Uiso 1.00 calc
H(29) H -0.9370 0.4718 0.0958 0.1373 Uiso 1.00 calc
H(30) H -1.0348 0.4528 0.1156 0.1373 Uiso 1.00 calc
H(31) H -1.2008 0.4702 0.0817 0.1398 Uiso 1.00 calc
H(32) H -1.1017 0.4777 0.0621 0.1398 Uiso 1.00 calc
H(33) H -1.1828 0.0629 0.0449 0.1496 Uiso 1.00 calc
H(34) H -1.2825 0.0583 0.0643 0.1496 Uiso 1.00 calc
H(35) H -1.3654 0.4822 0.0480 0.1772 Uiso 1.00 calc
H(36) H -1.2679 0.4771 0.0281 0.1772 Uiso 1.00 calc
H(37) H -1.4554 0.2859 0.0118 0.1999 Uiso 1.00 calc
H(38) H -1.3542 0.0602 0.0121 0.1999 Uiso 1.00 calc
H(39) H -1.4512 0.0628 0.0321 0.1999 Uiso 1.00 calc
H(40) H -0.6393 0.3883 0.3546 0.0768 Uiso 1.00 calc
H(41) H -0.6787 0.6960 0.3529 0.0768 Uiso 1.00 calc
H(42) H -0.5427 0.6203 0.3588 0.0768 Uiso 1.00 calc
H(43) H -0.4747 0.2082 0.3750 0.0803 Uiso 1.00 calc
H(44) H -0.3538 -0.0949 0.3982 0.0888 Uiso 1.00 calc
H(45) H -0.6375 0.7490 0.3940 0.0748 Uiso 1.00 calc
H(46) H -0.7342 0.5172 0.3898 0.0748 Uiso 1.00 calc
H(47) H -0.7258 0.6463 0.4304 0.0880 Uiso 1.00 calc
H(48) H -0.6201 0.3318 0.4953 0.1193 Uiso 1.00 calc
H(49) H -0.4828 0.0298 0.4771 0.1114 Uiso 1.00 calc
H(50) H -0.7494 0.6140 0.4718 0.1095 Uiso 1.00 calc

loop_
_atom_site_aniso_label
_atom_site_aniso_U_11
_atom_site_aniso_U_22
_atom_site_aniso_U_33
_atom_site_aniso_U_12
_atom_site_aniso_U_13
_atom_site_aniso_U_23
O(1) 0.057(1) 0.071(2) 0.079(2) 0.007(1) -0.011(1) -0.007(1)
O(2) 0.059(1) 0.091(2) 0.071(2) 0.006(2) -0.009(1) -0.013(2)
N(1) 0.054(1) 0.067(2) 0.070(2) 0.001(1) -0.007(1) 0.003(2)
C(1) 0.047(2) 0.058(2) 0.063(2) 0.000(2) -0.008(1) 0.007(2)
C(2) 0.063(2) 0.061(2) 0.069(2) -0.011(2) -0.006(2) 0.004(2)
C(3) 0.055(2) 0.057(2) 0.073(2) 0.002(2) -0.010(2) 0.004(2)
C(4) 0.067(2) 0.078(3) 0.068(2) 0.007(2) -0.016(2) -0.002(2)
C(5) 0.059(2) 0.078(3) 0.086(3) 0.002(2) -0.006(2) -0.004(2)
C(6) 0.070(2) 0.073(2) 0.067(2) 0.000(2) -0.012(2) -0.001(2)
C(7) 0.059(2) 0.060(2) 0.070(2) -0.003(2) -0.004(2) 0.001(2)
C(8) 0.078(2) 0.075(3) 0.071(2) 0.008(2) 0.004(2) 0.005(2)
C(9) 0.050(2) 0.054(2) 0.075(2) -0.007(2) -0.012(2) 0.005(2)
C(10) 0.073(2) 0.069(2) 0.078(3) -0.001(2) -0.009(2) 0.003(2)
C(11) 0.065(2) 0.096(3) 0.064(2) -0.003(2) -0.011(2) -0.003(2)
C(12) 0.078(2) 0.070(3) 0.082(3) 0.001(2) -0.016(2) 0.014(2)
C(13) 0.070(2) 0.110(4) 0.071(3) -0.004(3) -0.018(2) 0.000(3)
C(14) 0.074(2) 0.092(3) 0.067(2) 0.002(2) -0.013(2) -0.006(2)
C(15) 0.069(2) 0.103(4) 0.071(2) -0.003(3) -0.010(2) -0.002(2)
C(16) 0.071(2) 0.110(4) 0.075(3) -0.001(3) -0.009(2) -0.002(3)
C(17) 0.105(4) 0.120(4) 0.067(3) -0.004(4) -0.009(2) 0.007(3)
C(18) 0.073(2) 0.120(4) 0.073(3) 0.002(3) -0.007(2) -0.003(3)
C(19) 0.109(3) 0.096(3) 0.071(3) 0.006(3) -0.009(2) 0.012(3)
C(20) 0.072(2) 0.123(4) 0.074(3) -0.010(3) -0.017(2) 0.005(3)
C(21) 0.078(3) 0.138(5) 0.084(3) -0.006(3) -0.025(2) -0.003(3)
C(22) 0.082(3) 0.132(4) 0.077(3) -0.001(3) -0.020(2) -0.005(3)
C(23) 0.096(3) 0.138(5) 0.086(3) -0.002(4) -0.033(3) -0.002(3)
C(24) 0.083(3) 0.139(5) 0.083(3) 0.001(4) -0.027(2) 0.003(3)
C(25) 0.095(3) 0.100(3) 0.075(3) 0.003(3) 0.015(2) -0.007(3)
C(26) 0.079(3) 0.126(4) 0.080(3) 0.001(3) -0.018(2) 0.003(3)
C(27) 0.089(3) 0.146(5) 0.086(3) -0.009(4) -0.028(3) 0.001(4)
C(28) 0.103(4) 0.139(5) 0.094(3) 0.006(4) -0.040(3) -0.007(4)
C(29) 0.086(3) 0.154(5) 0.094(3) 0.000(4) -0.033(3) -0.002(4)
C(30) 0.117(4) 0.185(7) 0.116(4) 0.007(5) -0.054(4) -0.006(5)
C(31) 0.127(5) 0.230(9) 0.126(5) -0.010(7) -0.063(4) 0.008(6)

loop_
_atom_type_symbol
_atom_type_description
_atom_type_scat_dispersion_real
_atom_type_scat_dispersion_imag
_atom_type_scat_source
C C 0.018 0.009
;International Tables for Crystallography
(1992, Vol. C, Tables 4.2.6.8 and 6.1.1.1)
;
H H 0.000 0.000
;International Tables for Crystallography
(1992, Vol. C, Table 6.1.1.2)
;
N N 0.031 0.018
;International Tables for Crystallography
(1992, Vol. C, Tables 4.2.6.8 and 6.1.1.1)
;
O O 0.049 0.032
;International Tables for Crystallography
(1992, Vol. C, Tables 4.2.6.8 and 6.1.1.1)
;
